data_4113494
loop_
_publ_author_name
'Wenyuan Qian'
'Shih-Ching Chuang'
'Roberto B. Amador'
'Thibaut Jarrosson'
'Michael Sander'
'Susan Pieniazek'
'Saeed I. Khan'
'Yves Rubin'

_publ_section_title
;
 Synthesis of Stable Derivatives of C62: The First Nonclassical Fullerene
 Incorporating a Four-Membered Ring
;
_journal_name_full 'Journal of the American Chemical Society'
_journal_page_first 2066
_journal_page_last 2067
_journal_paper_doi 10.1021/ja029679s
_journal_volume 125
_journal_year 2003
_chemical_formula_sum 'C78 H15 Cl3 S2'
_chemical_formula_weight 1122.37
_chemical_name_systematic
; 
 ? 
;
_space_group_IT_number 19
_symmetry_cell_setting orthorhombic
_symmetry_space_group_name_Hall 'P 2ac 2ab'
_symmetry_space_group_name_H-M 'P 21 21 21'
_atom_sites_solution_hydrogens geom
_atom_sites_solution_primary direct
_atom_sites_solution_secondary difmap
_audit_creation_method SHELXL-97
_cell_angle_alpha 90.00
_cell_angle_beta 90.00
_cell_angle_gamma 90.00
_cell_formula_units_Z 4
_cell_length_a 10.0834(13)
_cell_length_b 17.335(2)
_cell_length_c 25.586(3)
_cell_measurement_reflns_used 2851
_cell_measurement_temperature 100(2)
_cell_measurement_theta_max 27.64
_cell_measurement_theta_min 2.35
_cell_volume 4472.3(9)
_computing_cell_refinement 'Bruker SMART'
_computing_data_collection 'Bruker SMART'
_computing_data_reduction 'Bruker SHELXTL'
_computing_molecular_graphics 'Bruker SHELXTL'
_computing_publication_material 'Bruker SHELXTL'
_computing_structure_refinement 'SHELXL-97 (Sheldrick, 1997)'
_computing_structure_solution 'SHELXS-97 (Sheldrick, 1990)'
_diffrn_ambient_temperature 100(2)
_diffrn_measured_fraction_theta_full 0.973
_diffrn_measured_fraction_theta_max 0.973
_diffrn_measurement_device_type 'CCD area detector'
_diffrn_measurement_method 'phi and omega scans'
_diffrn_radiation_monochromator graphite
_diffrn_radiation_source 'fine-focus sealed tube'
_diffrn_radiation_type MoK\a
_diffrn_radiation_wavelength 0.71073
_diffrn_reflns_av_R_equivalents 0.0559
_diffrn_reflns_av_sigmaI/netI 0.1013
_diffrn_reflns_limit_h_max 10
_diffrn_reflns_limit_h_min -13
_diffrn_reflns_limit_k_max 22
_diffrn_reflns_limit_k_min -23
_diffrn_reflns_limit_l_max 32
_diffrn_reflns_limit_l_min -34
_diffrn_reflns_number 28537
_diffrn_reflns_theta_full 28.33
_diffrn_reflns_theta_max 28.33
_diffrn_reflns_theta_min 1.42
_diffrn_standards_decay_% 0
_exptl_absorpt_coefficient_mu 0.358
_exptl_absorpt_correction_T_max 0.9651
_exptl_absorpt_correction_T_min 0.8700
_exptl_absorpt_correction_type multi-scan
_exptl_absorpt_process_details 'Sadabs (Bruker)'
_exptl_crystal_colour black
_exptl_crystal_density_diffrn 1.667
_exptl_crystal_description tablet
_exptl_crystal_F_000 2264
_exptl_crystal_size_max 0.40
_exptl_crystal_size_mid 0.18
_exptl_crystal_size_min 0.10
_refine_diff_density_max 0.893
_refine_diff_density_min -0.478
_refine_diff_density_rms 0.093
_refine_ls_abs_structure_details 'Flack H D (1983), Acta Cryst. A39, 876-881'
_refine_ls_abs_structure_Flack 0.51(7)
_refine_ls_extinction_method none
_refine_ls_goodness_of_fit_ref 0.968
_refine_ls_hydrogen_treatment mixed
_refine_ls_matrix_type full
_refine_ls_number_parameters 767
_refine_ls_number_reflns 10523
_refine_ls_number_restraints 0
_refine_ls_restrained_S_all 0.968
_refine_ls_R_factor_all 0.1112
_refine_ls_R_factor_gt 0.0586
_refine_ls_shift/su_max 0.016
_refine_ls_shift/su_mean 0.005
_refine_ls_structure_factor_coef Fsqd
_refine_ls_weighting_details 'calc w=1/[\s^2^(Fo^2^)+(0.0830P)^2^+0.0000P] where P=(Fo^2^+2Fc^2^)/3'
_refine_ls_weighting_scheme calc
_refine_ls_wR_factor_gt 0.1355
_refine_ls_wR_factor_ref 0.1584
_reflns_number_gt 6473
_reflns_number_total 10523
_reflns_threshold_expression >2sigma(I)
_cod_data_source_file ja029679s-2_s2.cif
_cod_data_source_block C62
_cod_original_cell_volume 4472.3(10)
_cod_database_code 4113494

loop_
_symmetry_equiv_pos_as_xyz
'x, y, z'
'-x+1/2, -y, z+1/2'
'-x, y+1/2, -z+1/2'
'x+1/2, -y+1/2, -z'

loop_
_atom_site_label
_atom_site_type_symbol
_atom_site_fract_x
_atom_site_fract_y
_atom_site_fract_z
_atom_site_U_iso_or_equiv
_atom_site_adp_type
_atom_site_occupancy
_atom_site_symmetry_multiplicity
_atom_site_calc_flag
_atom_site_refinement_flags
_atom_site_disorder_assembly
_atom_site_disorder_group
C1 C 0.7400(4) 0.5343(2) 0.93618(15) 0.0197(9) Uani 1 1 d . . .
C2 C 0.7284(5) 0.4847(2) 0.88059(16) 0.0235(10) Uani 1 1 d . . .
C3 C 0.5817(5) 0.4777(2) 0.89452(16) 0.0218(10) Uani 1 1 d . . .
C4 C 0.5911(5) 0.5190(3) 0.94092(15) 0.0231(10) Uani 1 1 d . . .
C5 C 0.4943(4) 0.5701(2) 0.95736(14) 0.0200(9) Uani 1 1 d . . .
C6 C 0.3708(4) 0.5564(3) 0.93514(16) 0.0240(10) Uani 1 1 d . . .
C7 C 0.3572(4) 0.5121(2) 0.88669(17) 0.0248(10) Uani 1 1 d . . .
C8 C 0.4744(5) 0.4845(2) 0.86230(16) 0.0229(10) Uani 1 1 d . . .
C9 C 0.4958(5) 0.5027(2) 0.80666(16) 0.0221(9) Uani 1 1 d . . .
C10 C 0.3865(5) 0.5300(2) 0.77915(17) 0.0285(11) Uani 1 1 d . . .
C11 C 0.2632(4) 0.5501(2) 0.80300(18) 0.0245(10) Uani 1 1 d . . .
C12 C 0.2489(4) 0.5438(3) 0.8571(2) 0.0296(11) Uani 1 1 d . . .
C13 C 0.1919(4) 0.6058(3) 0.88627(18) 0.0285(11) Uani 1 1 d . . .
C14 C 0.2664(5) 0.6138(3) 0.93388(17) 0.0282(11) Uani 1 1 d . . .
C15 C 0.2962(5) 0.6857(3) 0.95314(16) 0.0257(10) Uani 1 1 d . . .
C16 C 0.4318(5) 0.7043(3) 0.97125(15) 0.0266(11) Uani 1 1 d . . .
C17 C 0.5300(5) 0.6505(3) 0.97010(15) 0.0267(11) Uani 1 1 d . . .
C18 C 0.6655(5) 0.6745(2) 0.95344(15) 0.0223(10) Uani 1 1 d . . .
C19 C 0.6853(5) 0.7531(3) 0.94078(17) 0.0285(11) Uani 1 1 d . . .
C20 C 0.5777(5) 0.8082(3) 0.94417(17) 0.0305(12) Uani 1 1 d . . .
C21 C 0.4523(5) 0.7842(3) 0.95858(16) 0.0293(11) Uani 1 1 d . . .
C22 C 0.3361(5) 0.8146(3) 0.93168(18) 0.0316(11) Uani 1 1 d . . .
C23 C 0.2430(5) 0.7546(3) 0.92821(18) 0.0333(12) Uani 1 1 d . . .
C24 C 0.1646(4) 0.7455(3) 0.88227(16) 0.0274(11) Uani 1 1 d . . .
C25 C 0.1840(5) 0.8000(3) 0.83971(19) 0.0313(11) Uani 1 1 d . . .
C26 C 0.2766(5) 0.8599(2) 0.84343(18) 0.0269(11) Uani 1 1 d . . .
C27 C 0.3610(5) 0.8784(2) 0.80004(17) 0.0244(10) Uani 1 1 d . . .
C28 C 0.4884(5) 0.8991(2) 0.81898(17) 0.0258(10) Uani 1 1 d . . .
C29 C 0.4858(5) 0.8925(2) 0.87714(17) 0.0296(11) Uani 1 1 d . . .
C30 C 0.3545(5) 0.8678(2) 0.89155(16) 0.0236(10) Uani 1 1 d . . .
C31 C 0.5964(5) 0.8644(2) 0.90226(19) 0.0317(11) Uani 1 1 d . . .
C32 C 0.7131(5) 0.8439(2) 0.87530(18) 0.0275(11) Uani 1 1 d . . .
C33 C 0.7714(5) 0.7770(3) 0.89998(19) 0.0290(11) Uani 1 1 d . . .
C34 C 0.8342(4) 0.7225(3) 0.86894(17) 0.0237(10) Uani 1 1 d . . .
C35 C 0.8375(4) 0.7267(3) 0.81363(18) 0.0287(11) Uani 1 1 d . . .
C36 C 0.7795(4) 0.7930(3) 0.78890(18) 0.0268(11) Uani 1 1 d . . .
C37 C 0.7189(5) 0.8522(3) 0.8204(2) 0.0308(11) Uani 1 1 d . . .
C38 C 0.6042(5) 0.8793(2) 0.79267(19) 0.0283(11) Uani 1 1 d . . .
C39 C 0.5912(5) 0.8347(2) 0.74455(16) 0.0251(10) Uani 1 1 d . . .
C40 C 0.7017(4) 0.7808(3) 0.74299(17) 0.0271(10) Uani 1 1 d . . .
C41 C 0.6804(5) 0.7076(3) 0.72281(15) 0.0231(10) Uani 1 1 d . . .
C42 C 0.5520(5) 0.6848(3) 0.70449(16) 0.0307(11) Uani 1 1 d . . .
C43 C 0.4472(5) 0.7356(3) 0.70507(15) 0.0287(11) Uani 1 1 d . . .
C44 C 0.4697(5) 0.8137(3) 0.72541(16) 0.0269(11) Uani 1 1 d . . .
C45 C 0.3502(5) 0.8359(3) 0.75318(17) 0.0278(11) Uani 1 1 d . . .
C46 C 0.2545(5) 0.7749(3) 0.74957(17) 0.0285(11) Uani 1 1 d . . .
C47 C 0.3159(5) 0.7124(3) 0.72004(15) 0.0243(10) Uani 1 1 d . . .
C48 C 0.2931(5) 0.6357(3) 0.73377(17) 0.0301(11) Uani 1 1 d . . .
C49 C 0.2082(5) 0.6167(3) 0.7763(2) 0.0332(12) Uani 1 1 d . . .
C50 C 0.1477(4) 0.6754(3) 0.80555(18) 0.0263(10) Uani 1 1 d . . .
C51 C 0.1740(5) 0.7559(3) 0.79125(18) 0.0298(11) Uani 1 1 d . . .
C52 C 0.1413(4) 0.6711(3) 0.86170(19) 0.0322(11) Uani 1 1 d . . .
C53 C 0.4053(5) 0.5824(3) 0.73446(17) 0.0288(11) Uani 1 1 d . . .
C54 C 0.5284(5) 0.6061(3) 0.72005(15) 0.0250(10) Uani 1 1 d . . .
C55 C 0.6436(5) 0.5799(3) 0.74980(16) 0.0266(11) Uani 1 1 d . . .
C56 C 0.7370(5) 0.6403(3) 0.74909(18) 0.0306(11) Uani 1 1 d . . .
C57 C 0.8193(4) 0.6535(3) 0.79327(18) 0.0296(11) Uani 1 1 d . . .
C58 C 0.8150(4) 0.5972(2) 0.83450(17) 0.0228(10) Uani 1 1 d . . .
C59 C 0.8252(4) 0.6422(3) 0.88467(17) 0.0234(10) Uani 1 1 d . . .
C60 C 0.7545(4) 0.6187(2) 0.92787(16) 0.0213(9) Uani 1 1 d . . .
C61 C 0.7331(4) 0.5337(2) 0.83287(18) 0.0257(10) Uani 1 1 d . . .
C62 C 0.6296(4) 0.5282(2) 0.79257(16) 0.0218(9) Uani 1 1 d . . .
C63 C 0.8097(4) 0.4124(2) 0.87653(15) 0.0191(9) Uani 1 1 d . . .
C64 C 0.7584(4) 0.3421(2) 0.89341(16) 0.0215(9) Uani 1 1 d . . .
H64 H 0.6725 0.3404 0.9086 0.026 Uiso 1 1 calc R . .
C65 C 0.8310(4) 0.2744(2) 0.88836(15) 0.0208(9) Uani 1 1 d . . .
H65 H 0.7944 0.2275 0.9011 0.025 Uiso 1 1 calc R . .
C66 C 0.9541(5) 0.2733(2) 0.86541(16) 0.0227(10) Uani 1 1 d . . .
C67 C 1.0245(5) 0.1979(2) 0.85629(18) 0.0294(11) Uani 1 1 d . . .
H67A H 1.1196 0.2045 0.8626 0.044 Uiso 1 1 calc R . .
H67B H 1.0103 0.1812 0.8201 0.044 Uiso 1 1 calc R . .
H67C H 0.9892 0.1587 0.8802 0.044 Uiso 1 1 calc R . .
C68 C 1.0051(4) 0.3431(2) 0.84904(16) 0.0241(9) Uani 1 1 d . . .
H68 H 1.0908 0.3440 0.8336 0.029 Uiso 1 1 calc R . .
C69 C 0.9368(5) 0.4117(3) 0.85414(17) 0.0256(10) Uani 1 1 d . . .
H69 H 0.9758 0.4586 0.8425 0.031 Uiso 1 1 calc R . .
C70 C 0.8336(4) 0.5023(2) 0.97648(15) 0.0181(9) Uani 1 1 d . . .
C71 C 0.7888(4) 0.4551(3) 1.01644(17) 0.0263(10) Uani 1 1 d . . .
H71 H 0.6972 0.4427 1.0186 0.032 Uiso 1 1 calc R . .
C72 C 0.8765(5) 0.4257(3) 1.05349(17) 0.0280(11) Uani 1 1 d . . .
H72 H 0.8435 0.3941 1.0809 0.034 Uiso 1 1 calc R . .
C73 C 1.0088(4) 0.4416(2) 1.05107(15) 0.0179(9) Uani 1 1 d . . .
C74 C 1.1059(5) 0.4133(3) 1.09151(16) 0.0267(10) Uani 1 1 d . . .
H74A H 1.0891 0.3586 1.0988 0.040 Uiso 1 1 calc R . .
H74B H 1.0952 0.4433 1.1237 0.040 Uiso 1 1 calc R . .
H74C H 1.1965 0.4195 1.0783 0.040 Uiso 1 1 calc R . .
C75 C 1.0557(4) 0.4885(2) 1.00989(16) 0.0224(9) Uani 1 1 d . . .
H75 H 1.1477 0.4996 1.0072 0.027 Uiso 1 1 calc R . .
C76 C 0.9705(4) 0.5176(2) 0.97428(16) 0.0226(9) Uani 1 1 d . . .
H76 H 1.0040 0.5492 0.9470 0.027 Uiso 1 1 calc R . .
C1S C 0.9969(5) 0.9760(3) 0.84657(19) 0.0317(11) Uani 1 1 d . . .
S1 S 1.00833(16) 0.98336(8) 0.78688(6) 0.0485(4) Uani 1 1 d . . .
S2 S 0.98648(17) 0.96715(8) 0.90702(6) 0.0475(4) Uani 1 1 d . . .
C2S C 0.2784(8) 0.3336(5) 0.9540(3) 0.027(3) Uani 0.556(15) 1 d P A 1
H2S H 0.229(9) 0.378(5) 0.938(3) 0.032 Uiso 0.56 1 calc P A 1
C2S' C 0.3445(13) 0.2823(7) 0.9749(4) 0.038(4) Uani 0.444(15) 1 d P A 2
H2S' H 0.393(12) 0.238(7) 0.991(4) 0.045 Uiso 0.44 1 calc P A 2
Cl1 Cl 0.37120(18) 0.28555(9) 0.90413(6) 0.0612(5) Uani 1 1 d . . .
Cl2 Cl 0.16817(13) 0.27180(9) 0.98270(5) 0.0441(3) Uani 1 1 d . . .
Cl3 Cl 0.39840(13) 0.36866(7) 1.00082(5) 0.0382(3) Uani 1 1 d . . .

loop_
_atom_site_aniso_label
_atom_site_aniso_U_11
_atom_site_aniso_U_22
_atom_site_aniso_U_33
_atom_site_aniso_U_23
_atom_site_aniso_U_13
_atom_site_aniso_U_12
C1 0.027(2) 0.019(2) 0.0130(19) -0.0021(16) -0.0018(18) 0.0011(19)
C2 0.029(3) 0.020(2) 0.022(2) -0.0005(17) -0.0016(19) 0.0068(19)
C3 0.031(3) 0.015(2) 0.019(2) 0.0001(17) 0.0000(19) -0.0055(18)
C4 0.029(3) 0.025(2) 0.015(2) 0.0040(17) 0.0030(19) -0.001(2)
C5 0.025(2) 0.024(2) 0.0114(19) 0.0063(16) 0.0051(18) -0.002(2)
C6 0.024(3) 0.031(2) 0.018(2) 0.0091(18) 0.0095(19) 0.000(2)
C7 0.022(2) 0.020(2) 0.032(2) 0.0091(18) -0.006(2) -0.0113(19)
C8 0.031(3) 0.0100(19) 0.027(2) -0.0011(17) 0.001(2) -0.0054(19)
C9 0.024(2) 0.017(2) 0.025(2) -0.0062(16) 0.000(2) -0.0012(18)
C10 0.040(3) 0.020(2) 0.025(2) -0.0071(18) -0.017(2) -0.006(2)
C11 0.022(2) 0.017(2) 0.035(3) 0.0002(19) -0.010(2) -0.0074(18)
C12 0.015(2) 0.028(3) 0.045(3) 0.004(2) 0.002(2) -0.012(2)
C13 0.008(2) 0.047(3) 0.030(3) 0.011(2) 0.0017(19) -0.005(2)
C14 0.022(3) 0.037(3) 0.026(2) 0.005(2) 0.013(2) -0.002(2)
C15 0.031(3) 0.031(3) 0.015(2) 0.0016(18) 0.0125(19) 0.006(2)
C16 0.039(3) 0.031(3) 0.009(2) -0.0030(17) 0.0029(19) 0.006(2)
C17 0.044(3) 0.027(2) 0.0087(19) 0.0000(17) 0.000(2) 0.002(2)
C18 0.029(3) 0.028(2) 0.0096(19) -0.0054(16) -0.0108(19) 0.009(2)
C19 0.029(3) 0.038(3) 0.018(2) -0.0043(19) -0.010(2) -0.011(2)
C20 0.050(3) 0.018(2) 0.023(2) -0.0118(18) -0.016(2) 0.004(2)
C21 0.041(3) 0.033(3) 0.014(2) -0.0100(19) -0.001(2) 0.008(2)
C22 0.043(3) 0.025(2) 0.026(2) -0.0069(19) 0.009(2) 0.015(2)
C23 0.031(3) 0.041(3) 0.028(3) -0.002(2) 0.016(2) 0.016(2)
C24 0.009(2) 0.050(3) 0.024(2) 0.010(2) 0.0059(18) 0.011(2)
C25 0.021(2) 0.034(3) 0.039(3) -0.003(2) -0.005(2) 0.013(2)
C26 0.026(3) 0.020(2) 0.034(3) -0.0023(19) -0.004(2) 0.016(2)
C27 0.034(3) 0.016(2) 0.024(2) 0.0071(17) -0.005(2) 0.0069(19)
C28 0.042(3) 0.0098(19) 0.025(2) 0.0038(16) 0.000(2) 0.004(2)
C29 0.046(3) 0.017(2) 0.026(2) -0.0062(17) -0.009(2) 0.006(2)
C30 0.034(3) 0.016(2) 0.021(2) -0.0069(17) 0.006(2) 0.0123(19)
C31 0.039(3) 0.017(2) 0.039(3) -0.007(2) -0.015(2) -0.005(2)
C32 0.029(3) 0.016(2) 0.038(3) -0.0045(19) -0.015(2) -0.008(2)
C33 0.022(2) 0.024(2) 0.041(3) 0.005(2) -0.015(2) -0.009(2)
C34 0.008(2) 0.024(2) 0.039(3) 0.006(2) -0.0082(19) -0.0061(19)
C35 0.008(2) 0.041(3) 0.037(3) 0.011(2) -0.0004(19) 0.000(2)
C36 0.017(2) 0.031(3) 0.033(3) 0.017(2) -0.001(2) -0.0053(19)
C37 0.026(3) 0.023(2) 0.043(3) 0.008(2) -0.004(2) -0.008(2)
C38 0.030(3) 0.018(2) 0.037(3) 0.017(2) -0.008(2) -0.005(2)
C39 0.033(3) 0.020(2) 0.023(2) 0.0130(18) 0.011(2) 0.006(2)
C40 0.025(3) 0.031(3) 0.025(2) 0.012(2) 0.0080(19) -0.001(2)
C41 0.023(2) 0.031(3) 0.015(2) 0.0079(18) 0.0100(18) 0.007(2)
C42 0.043(3) 0.039(3) 0.010(2) -0.0004(19) 0.005(2) 0.004(2)
C43 0.042(3) 0.036(3) 0.0081(19) -0.0005(18) -0.0059(19) 0.005(2)
C44 0.035(3) 0.029(2) 0.017(2) 0.0103(18) -0.002(2) 0.005(2)
C45 0.038(3) 0.023(2) 0.022(2) 0.0083(18) -0.007(2) 0.010(2)
C46 0.030(3) 0.029(3) 0.027(2) 0.002(2) -0.016(2) 0.010(2)
C47 0.032(3) 0.028(2) 0.0134(19) -0.0036(18) -0.0158(19) 0.011(2)
C48 0.031(3) 0.040(3) 0.019(2) -0.004(2) -0.015(2) -0.008(2)
C49 0.025(3) 0.037(3) 0.038(3) -0.004(2) -0.017(2) -0.002(2)
C50 0.009(2) 0.034(3) 0.037(3) 0.001(2) -0.0084(19) -0.0027(19)
C51 0.018(2) 0.042(3) 0.029(2) 0.003(2) -0.011(2) 0.013(2)
C52 0.009(2) 0.049(3) 0.038(3) 0.003(2) 0.004(2) 0.000(2)
C53 0.050(3) 0.019(2) 0.018(2) -0.0082(17) -0.014(2) 0.005(2)
C54 0.035(3) 0.030(2) 0.0095(19) -0.0062(17) 0.0023(19) 0.005(2)
C55 0.036(3) 0.025(2) 0.019(2) -0.0070(18) 0.012(2) 0.006(2)
C56 0.035(3) 0.028(3) 0.029(2) 0.007(2) 0.023(2) 0.011(2)
C57 0.014(2) 0.049(3) 0.026(2) 0.012(2) 0.0084(19) 0.003(2)
C58 0.015(2) 0.021(2) 0.032(2) -0.0018(19) 0.0041(19) 0.0063(18)
C59 0.009(2) 0.031(3) 0.030(2) 0.0014(19) -0.0027(18) 0.0015(18)
C60 0.021(2) 0.022(2) 0.021(2) 0.0014(17) -0.0060(19) -0.0010(19)
C61 0.023(2) 0.024(2) 0.030(2) 0.0002(19) 0.007(2) 0.003(2)
C62 0.028(3) 0.018(2) 0.019(2) -0.0049(17) 0.0066(19) 0.0062(19)
C63 0.021(2) 0.020(2) 0.016(2) 0.0017(16) -0.0037(18) 0.0044(18)
C64 0.019(2) 0.023(2) 0.022(2) 0.0014(18) 0.0002(18) 0.0033(19)
C65 0.022(2) 0.016(2) 0.025(2) 0.0024(17) 0.0007(19) 0.0006(19)
C66 0.032(3) 0.019(2) 0.017(2) 0.0017(17) -0.0031(18) 0.007(2)
C67 0.033(3) 0.022(2) 0.034(3) -0.0017(18) 0.007(2) 0.009(2)
C68 0.019(2) 0.024(2) 0.029(2) -0.0009(18) 0.005(2) 0.0018(19)
C69 0.030(3) 0.018(2) 0.028(2) 0.0032(18) -0.001(2) -0.0004(19)
C70 0.021(2) 0.018(2) 0.0154(19) -0.0056(15) 0.0015(18) -0.0024(17)
C71 0.018(2) 0.029(2) 0.031(2) 0.0080(19) -0.001(2) 0.0002(19)
C72 0.036(3) 0.027(2) 0.021(2) 0.0117(18) 0.001(2) 0.003(2)
C73 0.022(2) 0.019(2) 0.0131(18) -0.0002(15) 0.0022(18) 0.0021(18)
C74 0.030(3) 0.033(3) 0.018(2) 0.0036(19) 0.003(2) 0.011(2)
C75 0.020(2) 0.025(2) 0.022(2) 0.0028(18) 0.0031(18) -0.0010(18)
C76 0.023(2) 0.026(2) 0.019(2) 0.0079(17) 0.0050(18) 0.0030(19)
C1S 0.027(3) 0.021(2) 0.047(3) 0.007(2) -0.011(2) -0.003(2)
S1 0.0518(9) 0.0490(8) 0.0449(8) 0.0174(7) -0.0087(7) 0.0021(8)
S2 0.0543(10) 0.0470(8) 0.0413(8) -0.0087(6) -0.0017(7) -0.0058(7)
C2S 0.024(5) 0.032(5) 0.024(5) 0.004(4) 0.004(4) 0.005(4)
C2S' 0.053(8) 0.037(8) 0.023(6) 0.001(5) -0.003(6) -0.001(6)
Cl1 0.0797(12) 0.0615(9) 0.0426(8) -0.0230(7) 0.0331(8) -0.0313(9)
Cl2 0.0393(7) 0.0612(9) 0.0318(7) -0.0059(6) 0.0025(6) -0.0112(7)
Cl3 0.0436(8) 0.0369(7) 0.0342(6) -0.0035(5) 0.0051(6) -0.0103(6)

loop_
_atom_type_symbol
_atom_type_description
_atom_type_scat_dispersion_real
_atom_type_scat_dispersion_imag
_atom_type_scat_source
C C 0.0033 0.0016 'International Tables Vol C Tables 4.2.6.8 and 6.1.1.4'
H H 0.0000 0.0000 'International Tables Vol C Tables 4.2.6.8 and 6.1.1.4'
S S 0.1246 0.1234 'International Tables Vol C Tables 4.2.6.8 and 6.1.1.4'
Cl Cl 0.1484 0.1585 'International Tables Vol C Tables 4.2.6.8 and 6.1.1.4'

loop_
_geom_angle_atom_site_label_1
_geom_angle_atom_site_label_2
_geom_angle_atom_site_label_3
_geom_angle
C60 C1 C70 113.6(4)
C60 C1 C4 106.2(4)
C70 C1 C4 119.8(4)
C60 C1 C2 113.2(3)
C70 C1 C2 116.0(3)
C4 C1 C2 84.8(3)
C61 C2 C63 113.8(4)
C61 C2 C3 105.5(4)
C63 C2 C3 118.7(4)
C61 C2 C1 113.7(3)
C63 C2 C1 116.9(3)
C3 C2 C1 84.8(3)
C8 C3 C4 121.8(4)
C8 C3 C2 128.3(4)
C4 C3 C2 95.3(4)
C5 C4 C3 122.8(4)
C5 C4 C1 127.3(4)
C3 C4 C1 95.1(4)
C4 C5 C6 113.4(4)
C4 C5 C17 120.0(4)
C6 C5 C17 118.1(4)
C5 C6 C14 122.8(4)
C5 C6 C7 121.4(4)
C14 C6 C7 105.8(4)
C8 C7 C12 122.0(4)
C8 C7 C6 118.1(4)
C12 C7 C6 108.5(4)
C3 C8 C7 115.0(4)
C3 C8 C9 119.1(4)
C7 C8 C9 118.3(4)
C10 C9 C62 120.1(4)
C10 C9 C8 116.5(4)
C62 C9 C8 115.9(4)
C9 C10 C11 123.8(4)
C9 C10 C53 120.1(5)
C11 C10 C53 107.0(4)
C12 C11 C10 119.6(4)
C12 C11 C49 119.4(4)
C10 C11 C49 109.0(4)
C11 C12 C13 120.0(4)
C11 C12 C7 118.3(4)
C13 C12 C7 108.5(4)
C52 C13 C12 121.5(4)
C52 C13 C14 119.7(5)
C12 C13 C14 107.8(4)
C15 C14 C13 120.4(4)
C15 C14 C6 117.1(4)
C13 C14 C6 109.4(4)
C14 C15 C23 120.4(4)
C14 C15 C16 120.9(4)
C23 C15 C16 107.4(4)
C17 C16 C21 123.4(5)
C17 C16 C15 121.1(4)
C21 C16 C15 105.8(4)
C16 C17 C5 118.3(4)
C16 C17 C18 118.8(4)
C5 C17 C18 115.1(4)
C19 C18 C60 116.4(4)
C19 C18 C17 117.6(4)
C60 C18 C17 120.1(4)
C18 C19 C33 122.4(4)
C18 C19 C20 121.1(5)
C33 C19 C20 108.1(4)
C21 C20 C19 120.2(4)
C21 C20 C31 121.0(4)
C19 C20 C31 107.4(5)
C20 C21 C16 118.8(4)
C20 C21 C22 120.1(4)
C16 C21 C22 109.8(4)
C30 C22 C23 122.2(5)
C30 C22 C21 118.7(5)
C23 C22 C21 107.5(4)
C22 C23 C24 120.4(4)
C22 C23 C15 109.5(4)
C24 C23 C15 118.3(4)
C52 C24 C23 120.1(4)
C52 C24 C25 109.7(4)
C23 C24 C25 118.0(4)
C26 C25 C24 121.4(4)
C26 C25 C51 119.5(4)
C24 C25 C51 106.6(4)
C25 C26 C27 120.6(4)
C25 C26 C30 118.9(4)
C27 C26 C30 108.1(4)
C45 C27 C28 119.5(4)
C45 C27 C26 119.6(4)
C28 C27 C26 109.2(4)
C38 C28 C27 122.2(4)
C38 C28 C29 118.6(4)
C27 C28 C29 107.8(4)
C31 C29 C30 121.4(4)
C31 C29 C28 118.6(5)
C30 C29 C28 107.1(4)
C22 C30 C29 120.5(4)
C22 C30 C26 119.0(4)
C29 C30 C26 107.8(4)
C29 C31 C32 122.5(4)
C29 C31 C20 118.3(5)
C32 C31 C20 107.4(4)
C31 C32 C37 119.7(4)
C31 C32 C33 109.1(4)
C37 C32 C33 119.9(4)
C34 C33 C19 120.1(4)
C34 C33 C32 118.8(4)
C19 C33 C32 107.8(4)
C33 C34 C35 123.2(4)
C33 C34 C59 117.7(4)
C35 C34 C59 109.2(4)
C57 C35 C34 108.9(4)
C57 C35 C36 120.9(4)
C34 C35 C36 118.2(4)
C40 C36 C35 117.8(4)
C40 C36 C37 109.5(4)
C35 C36 C37 119.8(4)
C32 C37 C38 119.4(5)
C32 C37 C36 120.1(4)
C38 C37 C36 107.4(4)
C28 C38 C37 121.2(4)
C28 C38 C39 117.6(4)
C37 C38 C39 108.4(4)
C44 C39 C40 120.3(4)
C44 C39 C38 121.5(4)
C40 C39 C38 107.1(4)
C41 C40 C36 121.8(4)
C41 C40 C39 118.6(4)
C36 C40 C39 107.6(4)
C40 C41 C42 121.0(4)
C40 C41 C56 119.9(4)
C42 C41 C56 106.5(4)
C43 C42 C41 120.9(4)
C43 C42 C54 118.4(5)
C41 C42 C54 108.7(4)
C42 C43 C47 122.2(4)
C42 C43 C44 118.3(4)
C47 C43 C44 107.8(4)
C39 C44 C45 119.9(4)
C39 C44 C43 120.7(4)
C45 C44 C43 106.8(4)
C27 C45 C46 119.5(4)
C27 C45 C44 119.3(4)
C46 C45 C44 109.4(4)
C51 C46 C45 121.5(4)
C51 C46 C47 118.1(4)
C45 C46 C47 107.2(4)
C48 C47 C43 119.1(4)
C48 C47 C46 120.6(4)
C43 C47 C46 108.7(4)
C47 C48 C49 120.8(4)
C47 C48 C53 118.6(4)
C49 C48 C53 108.1(4)
C50 C49 C48 120.1(5)
C50 C49 C11 119.4(4)
C48 C49 C11 108.3(4)
C49 C50 C52 121.0(4)
C49 C50 C51 118.5(4)
C52 C50 C51 107.8(4)
C46 C51 C25 119.3(5)
C46 C51 C50 121.8(4)
C25 C51 C50 107.4(4)
C13 C52 C24 120.9(4)
C13 C52 C50 118.4(4)
C24 C52 C50 108.5(4)
C54 C53 C48 120.8(4)
C54 C53 C10 121.0(4)
C48 C53 C10 107.5(4)
C53 C54 C42 120.8(4)
C53 C54 C55 119.4(4)
C42 C54 C55 107.8(4)
C56 C55 C62 123.0(4)
C56 C55 C54 107.1(4)
C62 C55 C54 121.2(4)
C55 C56 C57 120.0(4)
C55 C56 C41 109.7(4)
C57 C56 C41 117.7(4)
C35 C57 C56 121.6(4)
C35 C57 C58 110.5(4)
C56 C57 C58 117.2(4)
C61 C58 C57 122.6(4)
C61 C58 C59 118.8(4)
C57 C58 C59 105.8(4)
C60 C59 C34 122.6(4)
C60 C59 C58 119.7(4)
C34 C59 C58 105.4(4)
C59 C60 C18 118.5(4)
C59 C60 C1 117.2(4)
C18 C60 C1 121.6(4)
C58 C61 C62 119.9(4)
C58 C61 C2 116.8(4)
C62 C61 C2 121.0(4)
C55 C62 C9 118.2(4)
C55 C62 C61 115.3(4)
C9 C62 C61 120.1(4)
C64 C63 C69 117.3(4)
C64 C63 C2 120.4(4)
C69 C63 C2 122.2(4)
C65 C64 C63 121.0(4)
C66 C65 C64 121.8(4)
C65 C66 C68 117.0(4)
C65 C66 C67 120.2(4)
C68 C66 C67 122.6(4)
C66 C68 C69 122.8(4)
C68 C69 C63 120.0(4)
C71 C70 C76 117.4(4)
C71 C70 C1 121.3(4)
C76 C70 C1 121.3(4)
C70 C71 C72 120.7(4)
C73 C72 C71 121.1(4)
C72 C73 C75 118.5(4)
C72 C73 C74 122.6(4)
C75 C73 C74 118.8(4)
C76 C75 C73 120.4(4)
C75 C76 C70 121.8(4)
S1 C1S S2 179.0(4)
Cl2 C2S Cl1 110.8(5)
Cl2 C2S Cl3 111.1(4)
Cl1 C2S Cl3 106.2(4)
Cl3 C2S' Cl2 110.9(7)
Cl3 C2S' Cl1 107.8(6)
Cl2 C2S' Cl1 104.9(6)
C2S Cl1 C2S' 39.9(5)
C2S Cl2 C2S' 41.1(4)
C2S' Cl3 C2S 40.8(5)

loop_
_geom_bond_atom_site_label_1
_geom_bond_atom_site_label_2
_geom_bond_distance
C1 C60 1.485(6)
C1 C70 1.504(6)
C1 C4 1.530(6)
C1 C2 1.667(6)
C2 C61 1.489(6)
C2 C63 1.501(6)
C2 C3 1.526(6)
C3 C8 1.365(6)
C3 C4 1.389(6)
C4 C5 1.384(6)
C5 C6 1.389(6)
C5 C17 1.475(6)
C6 C14 1.450(6)
C6 C7 1.465(6)
C7 C8 1.420(6)
C7 C12 1.438(6)
C8 C9 1.474(6)
C9 C10 1.391(6)
C9 C62 1.465(6)
C10 C11 1.428(7)
C10 C53 1.472(7)
C11 C12 1.395(6)
C11 C49 1.452(6)
C12 C13 1.430(7)
C13 C52 1.392(7)
C13 C14 1.438(6)
C14 C15 1.373(6)
C15 C23 1.457(6)
C15 C16 1.479(7)
C16 C17 1.360(6)
C16 C21 1.438(6)
C17 C18 1.491(7)
C18 C19 1.414(6)
C18 C60 1.472(6)
C19 C33 1.420(7)
C19 C20 1.448(7)
C20 C21 1.381(7)
C20 C31 1.461(7)
C21 C22 1.458(7)
C22 C30 1.393(6)
C22 C23 1.403(7)
C23 C24 1.426(7)
C24 C52 1.412(7)
C24 C25 1.455(6)
C25 C26 1.400(7)
C25 C51 1.460(7)
C26 C27 1.435(6)
C26 C30 1.467(6)
C27 C45 1.412(6)
C27 C28 1.419(7)
C28 C38 1.390(7)
C28 C29 1.493(6)
C29 C31 1.376(7)
C29 C30 1.439(7)
C31 C32 1.409(7)
C32 C37 1.414(6)
C32 C33 1.447(6)
C33 C34 1.387(7)
C34 C35 1.418(6)
C34 C59 1.451(6)
C35 C57 1.385(7)
C35 C36 1.436(6)
C36 C40 1.428(6)
C36 C37 1.440(7)
C37 C38 1.436(6)
C38 C39 1.460(7)
C39 C44 1.368(7)
C39 C40 1.455(6)
C40 C41 1.386(7)
C41 C42 1.432(7)
C41 C56 1.462(6)
C42 C43 1.376(7)
C42 C54 1.441(6)
C43 C47 1.435(7)
C43 C44 1.468(6)
C44 C45 1.451(7)
C45 C46 1.434(7)
C46 C51 1.381(7)
C46 C47 1.459(6)
C47 C48 1.394(7)
C48 C49 1.423(7)
C48 C53 1.461(7)
C49 C50 1.402(7)
C50 C52 1.440(6)
C50 C51 1.467(6)
C53 C54 1.359(7)
C54 C55 1.461(7)
C55 C56 1.408(7)
C55 C62 1.422(6)
C56 C57 1.421(7)
C57 C58 1.438(6)
C58 C61 1.376(6)
C58 C59 1.506(6)
C59 C60 1.377(6)
C61 C62 1.471(6)
C63 C64 1.392(6)
C63 C69 1.404(6)
C64 C65 1.390(6)
C65 C66 1.374(6)
C66 C68 1.380(6)
C66 C67 1.506(6)
C68 C69 1.380(6)
C70 C71 1.385(6)
C70 C76 1.407(6)
C71 C72 1.393(6)
C72 C73 1.364(6)
C73 C75 1.413(5)
C73 C74 1.507(6)
C75 C76 1.350(6)
C1S S1 1.537(5)
C1S S2 1.558(5)
C2S Cl2 1.710(8)
C2S Cl1 1.788(8)
C2S Cl3 1.808(9)
C2S' Cl3 1.725(11)
C2S' Cl2 1.799(13)
C2S' Cl1 1.833(10)

loop_
_geom_torsion_atom_site_label_1
_geom_torsion_atom_site_label_2
_geom_torsion_atom_site_label_3
_geom_torsion_atom_site_label_4
_geom_torsion
C60 C1 C2 C61 -0.6(5)
C70 C1 C2 C61 -134.5(4)
C4 C1 C2 C61 104.8(4)
C60 C1 C2 C63 135.1(4)
C70 C1 C2 C63 1.3(5)
C4 C1 C2 C63 -119.5(4)
C60 C1 C2 C3 -105.3(4)
C70 C1 C2 C3 120.9(4)
C4 C1 C2 C3 0.1(3)
C61 C2 C3 C8 25.1(6)
C63 C2 C3 C8 -103.8(5)
C1 C2 C3 C8 138.3(4)
C61 C2 C3 C4 -113.3(4)
C63 C2 C3 C4 117.8(4)
C1 C2 C3 C4 -0.1(3)
C8 C3 C4 C5 -0.9(7)
C2 C3 C4 C5 141.4(4)
C8 C3 C4 C1 -142.1(4)
C2 C3 C4 C1 0.1(4)
C60 C1 C4 C5 -26.1(5)
C70 C1 C4 C5 104.2(5)
C2 C1 C4 C5 -138.7(4)
C60 C1 C4 C3 112.5(4)
C70 C1 C4 C3 -117.2(4)
C2 C1 C4 C3 -0.1(3)
C3 C4 C5 C6 22.1(6)
C1 C4 C5 C6 150.6(4)
C3 C4 C5 C17 -125.3(5)
C1 C4 C5 C17 3.1(6)
C4 C5 C6 C14 -161.2(4)
C17 C5 C6 C14 -13.1(6)
C4 C5 C6 C7 -20.5(6)
C17 C5 C6 C7 127.6(4)
C5 C6 C7 C8 -1.1(6)
C14 C6 C7 C8 145.3(4)
C5 C6 C7 C12 -145.2(4)
C14 C6 C7 C12 1.2(5)
C4 C3 C8 C7 -21.9(6)
C2 C3 C8 C7 -150.8(4)
C4 C3 C8 C9 127.2(4)
C2 C3 C8 C9 -1.8(6)
C12 C7 C8 C3 161.4(4)
C6 C7 C8 C3 22.3(6)
C12 C7 C8 C9 12.0(6)
C6 C7 C8 C9 -127.1(4)
C3 C8 C9 C10 -162.5(4)
C7 C8 C9 C10 -14.4(6)
C3 C8 C9 C62 -12.5(6)
C7 C8 C9 C62 135.6(4)
C62 C9 C10 C11 -140.4(4)
C8 C9 C10 C11 8.3(6)
C62 C9 C10 C53 2.4(6)
C8 C9 C10 C53 151.0(4)
C9 C10 C11 C12 1.0(7)
C53 C10 C11 C12 -145.8(4)
C9 C10 C11 C49 143.4(4)
C53 C10 C11 C49 -3.4(5)
C10 C11 C12 C13 132.6(4)
C49 C11 C12 C13 -5.9(6)
C10 C11 C12 C7 -4.0(6)
C49 C11 C12 C7 -142.6(4)
C8 C7 C12 C11 -2.7(6)
C6 C7 C12 C11 139.8(4)
C8 C7 C12 C13 -143.9(4)
C6 C7 C12 C13 -1.4(5)
C11 C12 C13 C52 4.5(7)
C7 C12 C13 C52 144.9(4)
C11 C12 C13 C14 -139.4(4)
C7 C12 C13 C14 1.0(5)
C52 C13 C14 C15 -4.8(6)
C12 C13 C14 C15 139.8(4)
C52 C13 C14 C6 -144.9(4)
C12 C13 C14 C6 -0.3(5)
C5 C6 C14 C15 3.7(6)
C7 C6 C14 C15 -142.1(4)
C5 C6 C14 C13 145.3(4)
C7 C6 C14 C13 -0.5(5)
C13 C14 C15 C23 5.5(6)
C6 C14 C15 C23 142.6(4)
C13 C14 C15 C16 -133.5(4)
C6 C14 C15 C16 3.7(6)
C14 C15 C16 C17 -1.0(6)
C23 C15 C16 C17 -144.6(4)
C14 C15 C16 C21 146.0(4)
C23 C15 C16 C21 2.4(4)
C21 C16 C17 C5 -149.6(4)
C15 C16 C17 C5 -8.4(6)
C21 C16 C17 C18 -1.8(6)
C15 C16 C17 C18 139.4(4)
C4 C5 C17 C16 161.2(4)
C6 C5 C17 C16 15.2(5)
C4 C5 C17 C18 12.2(5)
C6 C5 C17 C18 -133.8(4)
C16 C17 C18 C19 1.4(6)
C5 C17 C18 C19 150.3(4)
C16 C17 C18 C60 -150.8(4)
C5 C17 C18 C60 -1.9(5)
C60 C18 C19 C33 9.4(6)
C17 C18 C19 C33 -143.9(4)
C60 C18 C19 C20 153.5(4)
C17 C18 C19 C20 0.3(6)
C18 C19 C20 C21 -1.7(6)
C33 C19 C20 C21 146.9(4)
C18 C19 C20 C31 -145.6(4)
C33 C19 C20 C31 3.1(5)
C19 C20 C21 C16 1.4(6)
C31 C20 C21 C16 140.3(4)
C19 C20 C21 C22 -138.5(4)
C31 C20 C21 C22 0.4(6)
C17 C16 C21 C20 0.4(6)
C15 C16 C21 C20 -145.7(4)
C17 C16 C21 C22 144.1(4)
C15 C16 C21 C22 -2.0(5)
C20 C21 C22 C30 0.0(6)
C16 C21 C22 C30 -143.2(4)
C20 C21 C22 C23 144.0(4)
C16 C21 C22 C23 0.8(5)
C30 C22 C23 C24 1.1(7)
C21 C22 C23 C24 -141.4(4)
C30 C22 C23 C15 143.3(4)
C21 C22 C23 C15 0.8(5)
C14 C15 C23 C22 -145.8(4)
C16 C15 C23 C22 -2.0(5)
C14 C15 C23 C24 -2.7(6)
C16 C15 C23 C24 141.1(4)
C22 C23 C24 C52 138.3(5)
C15 C23 C24 C52 -0.7(6)
C22 C23 C24 C25 -0.2(6)
C15 C23 C24 C25 -139.1(5)
C52 C24 C25 C26 -142.6(4)
C23 C24 C25 C26 -0.1(6)
C52 C24 C25 C51 -0.9(5)
C23 C24 C25 C51 141.5(4)
C24 C25 C26 C27 137.1(4)
C51 C25 C26 C27 0.2(6)
C24 C25 C26 C30 -0.5(6)
C51 C25 C26 C30 -137.4(4)
C25 C26 C27 C45 0.2(6)
C30 C26 C27 C45 141.9(4)
C25 C26 C27 C28 -142.7(4)
C30 C26 C27 C28 -1.1(5)
C45 C27 C28 C38 0.5(6)
C26 C27 C28 C38 143.5(4)
C45 C27 C28 C29 -142.2(4)
C26 C27 C28 C29 0.8(5)
C38 C28 C29 C31 -2.4(6)
C27 C28 C29 C31 141.8(4)
C38 C28 C29 C30 -144.4(4)
C27 C28 C29 C30 -0.2(5)
C23 C22 C30 C29 -138.8(5)
C21 C22 C30 C29 -0.2(6)
C23 C22 C30 C26 -1.7(7)
C21 C22 C30 C26 136.9(4)
C31 C29 C30 C22 0.1(6)
C28 C29 C30 C22 140.8(4)
C31 C29 C30 C26 -141.2(4)
C28 C29 C30 C26 -0.5(5)
C25 C26 C30 C22 1.3(6)
C27 C26 C30 C22 -141.0(4)
C25 C26 C30 C29 143.3(4)
C27 C26 C30 C29 1.0(5)
C30 C29 C31 C32 138.5(5)
C28 C29 C31 C32 2.0(7)
C30 C29 C31 C20 0.2(6)
C28 C29 C31 C20 -136.2(4)
C21 C20 C31 C29 -0.5(6)
C19 C20 C31 C29 143.0(4)
C21 C20 C31 C32 -144.4(4)
C19 C20 C31 C32 -1.0(5)
C29 C31 C32 C37 0.0(7)
C20 C31 C32 C37 142.1(4)
C29 C31 C32 C33 -143.6(4)
C20 C31 C32 C33 -1.5(5)
C18 C19 C33 C34 3.6(7)
C20 C19 C33 C34 -144.5(4)
C18 C19 C33 C32 144.2(4)
C20 C19 C33 C32 -4.0(5)
C31 C32 C33 C34 144.6(4)
C37 C32 C33 C34 1.0(7)
C31 C32 C33 C19 3.4(5)
C37 C32 C33 C19 -140.1(4)
C19 C33 C34 C35 132.5(5)
C32 C33 C34 C35 -3.9(7)
C19 C33 C34 C59 -9.4(6)
C32 C33 C34 C59 -145.7(4)
C33 C34 C35 C57 -139.5(4)
C59 C34 C35 C57 5.2(5)
C33 C34 C35 C36 3.7(7)
C59 C34 C35 C36 148.3(4)
C57 C35 C36 C40 0.5(6)
C34 C35 C36 C40 -138.1(4)
C57 C35 C36 C37 137.9(5)
C34 C35 C36 C37 -0.7(6)
C31 C32 C37 C38 -1.8(6)
C33 C32 C37 C38 138.0(5)
C31 C32 C37 C36 -138.0(5)
C33 C32 C37 C36 1.8(7)
C40 C36 C37 C32 138.7(4)
C35 C36 C37 C32 -1.9(7)
C40 C36 C37 C38 -2.1(5)
C35 C36 C37 C38 -142.7(4)
C27 C28 C38 C37 -138.2(5)
C29 C28 C38 C37 0.8(6)
C27 C28 C38 C39 -1.1(6)
C29 C28 C38 C39 137.8(4)
C32 C37 C38 C28 1.3(7)
C36 C37 C38 C28 142.4(4)
C32 C37 C38 C39 -139.2(4)
C36 C37 C38 C39 1.9(5)
C28 C38 C39 C44 0.9(6)
C37 C38 C39 C44 143.0(4)
C28 C38 C39 C40 -143.2(4)
C37 C38 C39 C40 -1.0(5)
C35 C36 C40 C41 0.9(6)
C37 C36 C40 C41 -140.6(4)
C35 C36 C40 C39 142.9(4)
C37 C36 C40 C39 1.5(5)
C44 C39 C40 C41 -1.4(6)
C38 C39 C40 C41 143.2(4)
C44 C39 C40 C36 -144.8(4)
C38 C39 C40 C36 -0.3(5)
C36 C40 C41 C42 137.2(4)
C39 C40 C41 C42 -0.9(6)
C36 C40 C41 C56 0.7(6)
C39 C40 C41 C56 -137.4(4)
C40 C41 C42 C43 1.8(6)
C56 C41 C42 C43 143.4(4)
C40 C41 C42 C54 -140.2(4)
C56 C41 C42 C54 1.3(5)
C41 C42 C43 C47 -139.2(4)
C54 C42 C43 C47 -0.7(6)
C41 C42 C43 C44 -0.6(6)
C54 C42 C43 C44 138.0(4)
C40 C39 C44 C45 139.4(4)
C38 C39 C44 C45 -0.1(6)
C40 C39 C44 C43 2.6(6)
C38 C39 C44 C43 -136.8(4)
C42 C43 C44 C39 -1.7(6)
C47 C43 C44 C39 142.3(4)
C42 C43 C44 C45 -143.3(4)
C47 C43 C44 C45 0.7(4)
C28 C27 C45 C46 139.4(4)
C26 C27 C45 C46 0.2(6)
C28 C27 C45 C44 0.4(6)
C26 C27 C45 C44 -138.8(4)
C39 C44 C45 C27 -0.6(6)
C43 C44 C45 C27 141.5(4)
C39 C44 C45 C46 -143.3(4)
C43 C44 C45 C46 -1.2(5)
C27 C45 C46 C51 -1.1(6)
C44 C45 C46 C51 141.6(4)
C27 C45 C46 C47 -141.3(4)
C44 C45 C46 C47 1.3(5)
C42 C43 C47 C48 -0.9(6)
C44 C43 C47 C48 -143.3(4)
C42 C43 C47 C46 142.5(4)
C44 C43 C47 C46 0.1(5)
C51 C46 C47 C48 0.1(6)
C45 C46 C47 C48 141.9(4)
C51 C46 C47 C43 -142.7(4)
C45 C46 C47 C43 -0.9(5)
C43 C47 C48 C49 140.0(4)
C46 C47 C48 C49 1.0(6)
C43 C47 C48 C53 2.5(6)
C46 C47 C48 C53 -136.5(4)
C47 C48 C49 C50 -1.1(7)
C53 C48 C49 C50 140.4(4)
C47 C48 C49 C11 -143.2(4)
C53 C48 C49 C11 -1.8(5)
C12 C11 C49 C50 3.3(7)
C10 C11 C49 C50 -139.2(4)
C12 C11 C49 C48 145.8(4)
C10 C11 C49 C48 3.3(5)
C48 C49 C50 C52 -137.0(5)
C11 C49 C50 C52 1.0(7)
C48 C49 C50 C51 0.1(6)
C11 C49 C50 C51 138.1(5)
C45 C46 C51 C25 1.6(6)
C47 C46 C51 C25 137.7(4)
C45 C46 C51 C50 -137.2(5)
C47 C46 C51 C50 -1.1(6)
C26 C25 C51 C46 -1.1(6)
C24 C25 C51 C46 -143.6(4)
C26 C25 C51 C50 142.9(4)
C24 C25 C51 C50 0.4(5)
C49 C50 C51 C46 1.0(7)
C52 C50 C51 C46 143.2(4)
C49 C50 C51 C25 -142.0(4)
C52 C50 C51 C25 0.3(5)
C12 C13 C52 C24 -138.3(5)
C14 C13 C52 C24 1.4(6)
C12 C13 C52 C50 -0.2(7)
C14 C13 C52 C50 139.5(4)
C23 C24 C52 C13 1.2(7)
C25 C24 C52 C13 142.8(4)
C23 C24 C52 C50 -140.5(4)
C25 C24 C52 C50 1.1(5)
C49 C50 C52 C13 -2.5(7)
C51 C50 C52 C13 -143.7(4)
C49 C50 C52 C24 140.3(4)
C51 C50 C52 C24 -0.9(5)
C47 C48 C53 C54 -2.6(6)
C49 C48 C53 C54 -145.0(4)
C47 C48 C53 C10 142.1(4)
C49 C48 C53 C10 -0.3(5)
C9 C10 C53 C54 -1.4(6)
C11 C10 C53 C54 146.9(4)
C9 C10 C53 C48 -146.0(4)
C11 C10 C53 C48 2.2(5)
C48 C53 C54 C42 1.0(6)
C10 C53 C54 C42 -139.0(4)
C48 C53 C54 C55 139.2(4)
C10 C53 C54 C55 -0.8(6)
C43 C42 C54 C53 0.6(6)
C41 C42 C54 C53 143.8(4)
C43 C42 C54 C55 -141.8(4)
C41 C42 C54 C55 1.3(5)
C53 C54 C55 C56 -146.6(4)
C42 C54 C55 C56 -3.5(5)
C53 C54 C55 C62 2.0(6)
C42 C54 C55 C62 145.1(4)
C62 C55 C56 C57 -2.4(7)
C54 C55 C56 C57 145.5(4)
C62 C55 C56 C41 -143.5(4)
C54 C55 C56 C41 4.4(5)
C40 C41 C56 C55 138.5(4)
C42 C41 C56 C55 -3.6(5)
C40 C41 C56 C57 -3.6(6)
C42 C41 C56 C57 -145.6(4)
C34 C35 C57 C56 138.4(4)
C36 C35 C57 C56 -3.5(7)
C34 C35 C57 C58 -5.1(5)
C36 C35 C57 C58 -147.0(4)
C55 C56 C57 C35 -133.0(5)
C41 C56 C57 C35 5.0(6)
C55 C56 C57 C58 8.1(6)
C41 C56 C57 C58 146.2(4)
C35 C57 C58 C61 143.6(4)
C56 C57 C58 C61 -1.6(7)
C35 C57 C58 C59 2.9(5)
C56 C57 C58 C59 -142.3(4)
C33 C34 C59 C60 1.8(6)
C35 C34 C59 C60 -145.0(4)
C33 C34 C59 C58 143.6(4)
C35 C34 C59 C58 -3.3(5)
C61 C58 C59 C60 0.9(6)
C57 C58 C59 C60 143.4(4)
C61 C58 C59 C34 -142.2(4)
C57 C58 C59 C34 0.3(5)
C34 C59 C60 C18 11.3(6)
C58 C59 C60 C18 -125.3(4)
C34 C59 C60 C1 173.0(4)
C58 C59 C60 C1 36.4(6)
C19 C18 C60 C59 -16.5(6)
C17 C18 C60 C59 136.1(4)
C19 C18 C60 C1 -177.4(4)
C17 C18 C60 C1 -24.8(6)
C70 C1 C60 C59 100.7(4)
C4 C1 C60 C59 -125.5(4)
C2 C1 C60 C59 -34.3(6)
C70 C1 C60 C18 -98.1(5)
C4 C1 C60 C18 35.6(5)
C2 C1 C60 C18 126.9(4)
C57 C58 C61 C62 -10.6(6)
C59 C58 C61 C62 125.4(4)
C57 C58 C61 C2 -173.8(4)
C59 C58 C61 C2 -37.8(6)
C63 C2 C61 C58 -101.3(5)
C3 C2 C61 C58 126.9(4)
C1 C2 C61 C58 35.8(6)
C63 C2 C61 C62 95.6(5)
C3 C2 C61 C62 -36.1(5)
C1 C2 C61 C62 -127.2(4)
C56 C55 C62 C9 142.5(4)
C54 C55 C62 C9 -1.0(6)
C56 C55 C62 C61 -9.4(6)
C54 C55 C62 C61 -152.9(4)
C10 C9 C62 C55 -1.2(6)
C8 C9 C62 C55 -150.0(4)
C10 C9 C62 C61 149.3(4)
C8 C9 C62 C61 0.5(6)
C58 C61 C62 C55 15.6(6)
C2 C61 C62 C55 178.1(4)
C58 C61 C62 C9 -135.7(4)
C2 C61 C62 C9 26.8(6)
C61 C2 C63 C64 -135.4(4)
C3 C2 C63 C64 -10.4(6)
C1 C2 C63 C64 88.8(5)
C61 C2 C63 C69 42.2(6)
C3 C2 C63 C69 167.1(4)
C1 C2 C63 C69 -93.6(5)
C69 C63 C64 C65 0.3(6)
C2 C63 C64 C65 178.0(4)
C63 C64 C65 C66 -1.8(6)
C64 C65 C66 C68 2.1(6)
C64 C65 C66 C67 -174.5(4)
C65 C66 C68 C69 -1.1(6)
C67 C66 C68 C69 175.5(4)
C66 C68 C69 C63 -0.3(7)
C64 C63 C69 C68 0.7(6)
C2 C63 C69 C68 -176.9(4)
C60 C1 C70 C71 130.8(4)
C4 C1 C70 C71 3.9(6)
C2 C1 C70 C71 -95.6(5)
C60 C1 C70 C76 -50.9(5)
C4 C1 C70 C76 -177.8(4)
C2 C1 C70 C76 82.8(5)
C76 C70 C71 C72 1.5(6)
C1 C70 C71 C72 179.9(4)
C70 C71 C72 C73 -1.0(7)
C71 C72 C73 C75 -0.2(7)
C71 C72 C73 C74 177.7(4)
C72 C73 C75 C76 0.8(6)
C74 C73 C75 C76 -177.1(4)
C73 C75 C76 C70 -0.3(6)
C71 C70 C76 C75 -0.8(6)
C1 C70 C76 C75 -179.3(4)
Cl2 C2S Cl1 C2S' -63.5(7)
Cl3 C2S Cl1 C2S' 57.3(7)
Cl3 C2S' Cl1 C2S -62.8(7)
Cl2 C2S' Cl1 C2S 55.4(7)
Cl1 C2S Cl2 C2S' 62.7(7)
Cl3 C2S Cl2 C2S' -55.1(6)
Cl3 C2S' Cl2 C2S 59.1(7)
Cl1 C2S' Cl2 C2S -57.0(6)
Cl2 C2S' Cl3 C2S -54.7(7)
Cl1 C2S' Cl3 C2S 59.6(6)
Cl2 C2S Cl3 C2S' 59.4(7)
Cl1 C2S Cl3 C2S' -61.2(7)
